data_7045566
loop_
_publ_author_name
'Lu, Taotao'
'Liu, Zhiming'
'Steren, Carlos A.'
'Fei, Fan'
'Cook, Tabitha M.'
'Chen, Xue-Tai'
'Xue, Zi-Ling'

_publ_section_title
;
 Synthesis, structural characterization and NMR studies of group 10 metal
 complexes with macrocyclic amine N-heterocyclic carbene ligands.
;
_journal_issue 12
_journal_name_full 'Dalton transactions (Cambridge, England : 2003)'
_journal_page_first 4282
_journal_page_last 4292
_journal_paper_doi 10.1039/c7dt04666a
_journal_volume 47
_journal_year 2018
_chemical_formula_sum 'C22 H26 F12 N6 P2 Pd'
_chemical_formula_weight 770.83
_space_group_crystal_system triclinic
_space_group_IT_number 2
_space_group_name_Hall '-P 1'
_space_group_name_H-M_alt 'P -1'
_symmetry_space_group_name_Hall '-P 1'
_symmetry_space_group_name_H-M 'P -1'
_atom_sites_solution_hydrogens geom
_audit_creation_method SHELXL-2014/7
_audit_update_record
;
2018-01-19 deposited with the CCDC.
2018-02-02 downloaded from the CCDC.
;
_cell_angle_alpha 85.179(4)
_cell_angle_beta 63.814(3)
_cell_angle_gamma 74.460(3)
_cell_formula_units_Z 1
_cell_length_a 8.919(2)
_cell_length_b 9.073(2)
_cell_length_c 9.755(3)
_cell_measurement_reflns_used 2333
_cell_measurement_temperature 293(2)
_cell_measurement_theta_max 27.36
_cell_measurement_theta_min 2.33
_cell_volume 681.9(3)
_computing_cell_refinement 'Bruker SAINT'
_computing_data_collection 'Bruker APEX2'
_computing_data_reduction 'Bruker SAINT'
_computing_molecular_graphics 'Bruker SHELXTL'
_computing_publication_material 'Bruker SHELXTL'
_computing_structure_refinement 'SHELXL-2014/7 (Sheldrick, 2014)'
_computing_structure_solution 'SHELXS-97 (Sheldrick 2008)'
_diffrn_ambient_temperature 293(2)
_diffrn_measured_fraction_theta_full 0.987
_diffrn_measured_fraction_theta_max 0.982
_diffrn_measurement_device_type 'CCD area detector'
_diffrn_measurement_method 'phi and omega scans'
_diffrn_radiation_type MoK\a
_diffrn_radiation_wavelength 0.71073
_diffrn_reflns_av_R_equivalents 0.0196
_diffrn_reflns_av_unetI/netI 0.0378
_diffrn_reflns_Laue_measured_fraction_full 0.987
_diffrn_reflns_Laue_measured_fraction_max 0.982
_diffrn_reflns_limit_h_max 11
_diffrn_reflns_limit_h_min -11
_diffrn_reflns_limit_k_max 9
_diffrn_reflns_limit_k_min -11
_diffrn_reflns_limit_l_max 7
_diffrn_reflns_limit_l_min -12
_diffrn_reflns_number 4329
_diffrn_reflns_point_group_measured_fraction_full 0.987
_diffrn_reflns_point_group_measured_fraction_max 0.982
_diffrn_reflns_theta_full 25.242
_diffrn_reflns_theta_max 27.384
_diffrn_reflns_theta_min 2.328
_diffrn_source 'sealed tube'
_exptl_absorpt_coefficient_mu 0.907
_exptl_crystal_colour purple
_exptl_crystal_density_diffrn 1.877
_exptl_crystal_density_method 'not measured'
_exptl_crystal_description block
_exptl_crystal_F_000 384
_exptl_crystal_size_max 0.230
_exptl_crystal_size_mid 0.210
_exptl_crystal_size_min 0.190
_refine_diff_density_max 0.652
_refine_diff_density_min -0.414
_refine_diff_density_rms 0.093
_refine_ls_extinction_method none
_refine_ls_goodness_of_fit_ref 1.110
_refine_ls_hydrogen_treatment constr
_refine_ls_matrix_type full
_refine_ls_number_parameters 242
_refine_ls_number_reflns 3045
_refine_ls_number_restraints 153
_refine_ls_restrained_S_all 1.094
_refine_ls_R_factor_all 0.0485
_refine_ls_R_factor_gt 0.0429
_refine_ls_shift/su_max 0.000
_refine_ls_shift/su_mean 0.000
_refine_ls_structure_factor_coef Fsqd
_refine_ls_weighting_details 'w=1/[\s^2^(Fo^2^)+(0.0621P)^2^+0.4700P] where P=(Fo^2^+2Fc^2^)/3'
_refine_ls_weighting_scheme calc
_refine_ls_wR_factor_gt 0.1137
_refine_ls_wR_factor_ref 0.1182
_reflns_Friedel_coverage 0.000
_reflns_number_gt 2795
_reflns_number_total 3045
_reflns_threshold_expression 'I > 2\s(I)'
_cod_data_source_file c7dt04666a2.cif
_cod_data_source_block 5a
_cod_depositor_comments 'Adding full bibliography for 7045565--7045570.cif.'
_cod_database_code 7045566
_shelx_shelxl_version_number 2014/7
_shelx_space_group_comment
;
The symmetry employed for this shelxl refinement is uniquely defined
by the following loop, which should always be used as a source of
symmetry information in preference to the above space-group names.
They are only intended as comments.
;
_shelx_estimated_absorpt_t_min 0.819
_shelx_estimated_absorpt_t_max 0.847

loop_
_space_group_symop_operation_xyz
'x, y, z'
'-x, -y, -z'

loop_
_atom_site_label
_atom_site_type_symbol
_atom_site_fract_x
_atom_site_fract_y
_atom_site_fract_z
_atom_site_U_iso_or_equiv
_atom_site_adp_type
_atom_site_occupancy
_atom_site_site_symmetry_order
_atom_site_calc_flag
_atom_site_refinement_flags_posn
_atom_site_refinement_flags_adp
_atom_site_refinement_flags_occupancy
_atom_site_disorder_assembly
_atom_site_disorder_group
C1 C 0.6819(4) 0.4319(4) 0.2811(4) 0.0361(7) Uani 1 1 d . . . . .
C2 C 0.9059(4) 0.2927(4) 0.0796(4) 0.0419(7) Uani 1 1 d . . . . .
C3 C 0.8275(5) 0.4199(4) 0.0244(4) 0.0401(7) Uani 1 1 d . . . . .
C4 C 0.8889(5) 0.4462(5) -0.1315(4) 0.0502(9) Uani 1 1 d . . . . .
H4 H 0.8370 0.5330 -0.1682 0.060 Uiso 1 1 calc R U . . .
C5 C 1.0297(6) 0.3379(6) -0.2282(5) 0.0584(10) Uani 1 1 d . . . . .
H5 H 1.0740 0.3514 -0.3330 0.070 Uiso 1 1 calc R U . . .
C6 C 1.1077(6) 0.2089(5) -0.1738(5) 0.0613(11) Uani 1 1 d . . . . .
H6 H 1.2017 0.1374 -0.2433 0.074 Uiso 1 1 calc R U . . .
C7 C 1.0498(5) 0.1834(5) -0.0194(5) 0.0541(9) Uani 1 1 d . . . . .
H7 H 1.1041 0.0978 0.0168 0.065 Uiso 1 1 calc R U . . .
F7 F 0.4421(6) 0.1737(5) 0.4239(5) 0.1066(12) Uani 1 1 d . . . . .
F8 F 0.4992(5) 0.2400(6) 0.1837(4) 0.1238(16) Uani 1 1 d . . . . .
F20 F 0.2366(6) 0.3212(4) 0.3707(5) 0.1140(14) Uani 1 1 d . . . . .
F21 F 0.2259(5) 0.0855(5) 0.4357(5) 0.1081(13) Uani 1 1 d . . . . .
F22 F 0.2861(6) 0.1534(5) 0.1949(5) 0.1095(12) Uani 1 1 d . . . . .
F23 F 0.4893(7) -0.0032(5) 0.2554(7) 0.161(2) Uani 1 1 d . . . . .
N1 N 0.6908(4) 0.5015(3) 0.1510(3) 0.0385(6) Uani 1 1 d D . . . .
N2 N 0.8147(3) 0.3052(3) 0.2371(3) 0.0382(6) Uani 1 1 d . . . . .
P1 P 0.36815(13) 0.15812(11) 0.30772(13) 0.0490(3) Uani 1 1 d . . . . .
Pd1 Pd 0.5000 0.5000 0.5000 0.03940(15) Uani 1 2 d S . P . .
C8 C 0.5756(7) 0.6462(7) 0.1417(6) 0.0465(16) Uani 0.830(7) 1 d D U P A 1
H8A H 0.5805 0.6533 0.0401 0.056 Uiso 0.830(7) 1 calc R U P A 1
H8B H 0.6151 0.7301 0.1577 0.056 Uiso 0.830(7) 1 calc R U P A 1
C9 C 0.3924(6) 0.6614(6) 0.2575(5) 0.0463(10) Uani 0.830(7) 1 d D U P A 1
H9A H 0.3171 0.7466 0.2327 0.056 Uiso 0.830(7) 1 calc R U P A 1
H9B H 0.3592 0.5691 0.2530 0.056 Uiso 0.830(7) 1 calc R U P A 1
N3 N 0.3688(4) 0.6869(4) 0.4149(4) 0.0361(8) Uani 0.830(7) 1 d D U P A 1
H3 H 0.4187 0.7721 0.4106 0.043 Uiso 0.830(7) 1 calc R U P A 1
C10 C 0.1788(6) 0.7424(6) 0.5146(5) 0.0453(12) Uani 0.830(7) 1 d D U P A 1
H10A H 0.1262 0.6574 0.5348 0.054 Uiso 0.830(7) 1 calc R U P A 1
H10B H 0.1263 0.8181 0.4615 0.054 Uiso 0.830(7) 1 calc R U P A 1
C11 C 0.1444(11) 0.8119(7) 0.6630(6) 0.0512(13) Uani 0.830(7) 1 d D U P A 1
H11A H 0.2137 0.8843 0.6428 0.061 Uiso 0.830(7) 1 calc R U P A 1
H11B H 0.0236 0.8674 0.7143 0.061 Uiso 0.830(7) 1 calc R U P A 1
C8' C 0.552(3) 0.625(3) 0.139(2) 0.046(4) Uani 0.170(7) 1 d D U P A 2
H8'1 H 0.4831 0.5813 0.1081 0.055 Uiso 0.170(7) 1 calc R U P A 2
H8'2 H 0.6022 0.6943 0.0621 0.055 Uiso 0.170(7) 1 calc R U P A 2
C9' C 0.436(2) 0.7131(18) 0.293(2) 0.042(3) Uani 0.170(7) 1 d D U P A 2
H9'1 H 0.5057 0.7516 0.3274 0.051 Uiso 0.170(7) 1 calc R U P A 2
H9'2 H 0.3520 0.7999 0.2811 0.051 Uiso 0.170(7) 1 calc R U P A 2
N3' N 0.346(2) 0.613(2) 0.4079(18) 0.041(3) Uani 0.170(7) 1 d D U P A 2
H3' H 0.3339 0.5360 0.3511 0.050 Uiso 0.170(7) 1 calc R U P A 2
C10' C 0.171(2) 0.691(3) 0.5139(16) 0.046(3) Uani 0.170(7) 1 d D U P A 2
H10C H 0.1055 0.6155 0.5588 0.055 Uiso 0.170(7) 1 calc R U P A 2
H10D H 0.1164 0.7585 0.4567 0.055 Uiso 0.170(7) 1 calc R U P A 2
C11' C 0.158(5) 0.784(3) 0.640(2) 0.050(4) Uani 0.170(7) 1 d D U P A 2
H11C H 0.2424 0.8435 0.5970 0.060 Uiso 0.170(7) 1 calc R U P A 2
H11D H 0.0442 0.8549 0.6840 0.060 Uiso 0.170(7) 1 calc R U P A 2

loop_
_atom_site_aniso_label
_atom_site_aniso_U_11
_atom_site_aniso_U_22
_atom_site_aniso_U_33
_atom_site_aniso_U_23
_atom_site_aniso_U_13
_atom_site_aniso_U_12
C1 0.0355(16) 0.0330(16) 0.0449(17) 0.0060(13) -0.0207(14) -0.0124(13)
C2 0.0383(17) 0.0365(17) 0.053(2) 0.0031(14) -0.0186(15) -0.0156(14)
C3 0.0427(17) 0.0401(18) 0.0460(18) 0.0033(14) -0.0228(15) -0.0185(14)
C4 0.057(2) 0.056(2) 0.048(2) 0.0045(17) -0.0292(17) -0.0192(18)
C5 0.061(2) 0.074(3) 0.046(2) -0.0004(19) -0.0215(18) -0.028(2)
C6 0.053(2) 0.060(3) 0.060(3) -0.017(2) -0.0125(19) -0.013(2)
C7 0.045(2) 0.047(2) 0.063(2) -0.0004(18) -0.0175(18) -0.0093(17)
F7 0.127(3) 0.127(3) 0.119(3) 0.031(2) -0.090(3) -0.059(3)
F8 0.114(3) 0.197(5) 0.084(2) 0.028(3) -0.030(2) -0.107(3)
F20 0.135(3) 0.066(2) 0.103(3) 0.0054(18) -0.040(2) 0.013(2)
F21 0.114(3) 0.111(3) 0.122(3) 0.059(2) -0.057(2) -0.071(2)
F22 0.121(3) 0.153(4) 0.102(3) 0.023(2) -0.072(2) -0.072(3)
F23 0.139(4) 0.086(3) 0.227(6) -0.061(3) -0.084(4) 0.047(3)
N1 0.0427(15) 0.0351(14) 0.0433(15) 0.0062(11) -0.0241(12) -0.0102(12)
N2 0.0337(13) 0.0309(13) 0.0491(16) 0.0097(11) -0.0178(12) -0.0097(11)
P1 0.0477(5) 0.0407(5) 0.0635(6) 0.0082(4) -0.0290(5) -0.0128(4)
Pd1 0.0337(2) 0.0442(2) 0.0448(2) 0.00563(15) -0.02353(16) -0.00684(15)
C8 0.055(3) 0.039(2) 0.046(2) 0.0074(18) -0.0268(19) -0.006(2)
C9 0.050(2) 0.044(2) 0.056(2) 0.0066(18) -0.0365(18) -0.0066(18)
N3 0.0351(16) 0.0310(18) 0.0471(18) 0.0107(14) -0.0227(13) -0.0105(13)
C10 0.0346(18) 0.043(3) 0.059(2) 0.0182(19) -0.0264(17) -0.0056(18)
C11 0.044(3) 0.036(3) 0.057(3) 0.011(2) -0.016(2) 0.004(2)
C8' 0.054(6) 0.042(6) 0.050(5) 0.008(5) -0.034(5) -0.007(6)
C9' 0.046(4) 0.036(5) 0.052(4) 0.010(4) -0.031(4) -0.007(4)
N3' 0.039(4) 0.039(5) 0.052(4) 0.009(4) -0.028(4) -0.008(4)
C10' 0.039(4) 0.036(5) 0.056(5) 0.016(4) -0.022(4) -0.004(5)
C11' 0.037(6) 0.041(6) 0.058(6) 0.017(6) -0.017(5) -0.001(6)

loop_
_atom_type_symbol
_atom_type_description
_atom_type_scat_dispersion_real
_atom_type_scat_dispersion_imag
_atom_type_scat_source
C C 0.0033 0.0016 'International Tables Vol C Tables 4.2.6.8 and 6.1.1.4'
H H 0.0000 0.0000 'International Tables Vol C Tables 4.2.6.8 and 6.1.1.4'
F F 0.0171 0.0103 'International Tables Vol C Tables 4.2.6.8 and 6.1.1.4'
N N 0.0061 0.0033 'International Tables Vol C Tables 4.2.6.8 and 6.1.1.4'
P P 0.1023 0.0942 'International Tables Vol C Tables 4.2.6.8 and 6.1.1.4'
Pd Pd -0.9988 1.0072 'International Tables Vol C Tables 4.2.6.8 and 6.1.1.4'

loop_
_geom_angle_atom_site_label_1
_geom_angle_atom_site_label_2
_geom_angle_atom_site_label_3
_geom_angle
_geom_angle_site_symmetry_1
_geom_angle_site_symmetry_3
N2 C1 N1 105.7(3) . .
N2 C1 Pd1 126.9(2) . .
N1 C1 Pd1 127.4(2) . .
C3 C2 N2 106.4(3) . .
C3 C2 C7 121.0(4) . .
N2 C2 C7 132.6(4) . .
N1 C3 C2 105.9(3) . .
N1 C3 C4 132.2(3) . .
C2 C3 C4 121.9(4) . .
C5 C4 C3 116.7(4) . .
C5 C4 H4 121.7 . .
C3 C4 H4 121.7 . .
C4 C5 C6 121.8(4) . .
C4 C5 H5 119.1 . .
C6 C5 H5 119.1 . .
C7 C6 C5 121.9(4) . .
C7 C6 H6 119.0 . .
C5 C6 H6 119.0 . .
C6 C7 C2 116.6(4) . .
C6 C7 H7 121.7 . .
C2 C7 H7 121.7 . .
C1 N1 C3 111.2(3) . .
C1 N1 C8 125.6(3) . .
C3 N1 C8 123.2(3) . .
C1 N1 C8' 124.8(8) . .
C3 N1 C8' 122.3(8) . .
C1 N2 C2 110.8(3) . .
C1 N2 C11' 116.1(11) . 2_666
C2 N2 C11' 132.9(12) . 2_666
C1 N2 C11 126.4(3) . 2_666
C2 N2 C11 122.6(3) . 2_666
F23 P1 F8 94.1(3) . .
F23 P1 F7 91.0(3) . .
F8 P1 F7 90.7(2) . .
F23 P1 F22 92.7(3) . .
F8 P1 F22 89.0(2) . .
F7 P1 F22 176.3(3) . .
F23 P1 F21 89.6(3) . .
F8 P1 F21 176.2(3) . .
F7 P1 F21 90.0(2) . .
F22 P1 F21 90.1(2) . .
F23 P1 F20 176.8(3) . .
F8 P1 F20 89.0(3) . .
F7 P1 F20 88.0(2) . .
F22 P1 F20 88.3(3) . .
F21 P1 F20 87.4(2) . .
N3' Pd1 N3' 180.0 . 2_666
N3' Pd1 C1 86.6(4) . .
N3' Pd1 C1 93.4(4) 2_666 .
N3' Pd1 C1 93.4(4) . 2_666
N3' Pd1 C1 86.6(4) 2_666 2_666
C1 Pd1 C1 180.0 . 2_666
C1 Pd1 N3 89.95(13) . .
C1 Pd1 N3 90.05(13) 2_666 .
C1 Pd1 N3 90.05(13) . 2_666
C1 Pd1 N3 89.95(13) 2_666 2_666
N3 Pd1 N3 180.0 . 2_666
N1 C8 C9 112.1(4) . .
N1 C8 H8A 109.2 . .
C9 C8 H8A 109.2 . .
N1 C8 H8B 109.2 . .
C9 C8 H8B 109.2 . .
H8A C8 H8B 107.9 . .
N3 C9 C8 111.9(4) . .
N3 C9 H9A 109.2 . .
C8 C9 H9A 109.2 . .
N3 C9 H9B 109.2 . .
C8 C9 H9B 109.2 . .
H9A C9 H9B 107.9 . .
C9 N3 C10 107.8(3) . .
C9 N3 Pd1 114.8(3) . .
C10 N3 Pd1 114.7(2) . .
C9 N3 H3 106.3 . .
C10 N3 H3 106.3 . .
Pd1 N3 H3 106.3 . .
N3 C10 C11 111.3(5) . .
N3 C10 H10A 109.4 . .
C11 C10 H10A 109.4 . .
N3 C10 H10B 109.4 . .
C11 C10 H10B 109.4 . .
H10A C10 H10B 108.0 . .
N2 C11 C10 111.4(4) 2_666 .
N2 C11 H11A 109.3 2_666 .
C10 C11 H11A 109.3 . .
N2 C11 H11B 109.3 2_666 .
C10 C11 H11B 109.3 . .
H11A C11 H11B 108.0 . .
N1 C8' C9' 110.7(14) . .
N1 C8' H8'1 109.5 . .
C9' C8' H8'1 109.5 . .
N1 C8' H8'2 109.5 . .
C9' C8' H8'2 109.5 . .
H8'1 C8' H8'2 108.1 . .
N3' C9' C8' 110.3(15) . .
N3' C9' H9'1 109.6 . .
C8' C9' H9'1 109.6 . .
N3' C9' H9'2 109.6 . .
C8' C9' H9'2 109.6 . .
H9'1 C9' H9'2 108.1 . .
C10' N3' C9' 113.3(14) . .
C10' N3' Pd1 116.4(12) . .
C9' N3' Pd1 108.2(13) . .
C10' N3' H3' 106.1 . .
C9' N3' H3' 106.1 . .
Pd1 N3' H3' 106.1 . .
N3' C10' C11' 115.1(17) . .
N3' C10' H10C 108.5 . .
C11' C10' H10C 108.5 . .
N3' C10' H10D 108.5 . .
C11' C10' H10D 108.5 . .
H10C C10' H10D 107.5 . .
N2 C11' C10' 115.0(17) 2_666 .
N2 C11' H11C 108.5 2_666 .
C10' C11' H11C 108.5 . .
N2 C11' H11D 108.5 2_666 .
C10' C11' H11D 108.5 . .
H11C C11' H11D 107.5 . .

loop_
_geom_bond_atom_site_label_1
_geom_bond_atom_site_label_2
_geom_bond_distance
_geom_bond_site_symmetry_2
C1 N2 1.346(4) .
C1 N1 1.349(4) .
C1 Pd1 2.050(3) .
C2 C3 1.381(5) .
C2 N2 1.383(5) .
C2 C7 1.396(5) .
C3 N1 1.379(5) .
C3 C4 1.395(5) .
C4 C5 1.371(6) .
C4 H4 0.9300 .
C5 C6 1.386(7) .
C5 H5 0.9300 .
C6 C7 1.382(6) .
C6 H6 0.9300 .
C7 H7 0.9300 .
F7 P1 1.574(3) .
F8 P1 1.564(3) .
F20 P1 1.590(4) .
F21 P1 1.585(3) .
F22 P1 1.576(4) .
F23 P1 1.537(4) .
N1 C8 1.458(6) .
N1 C8' 1.467(16) .
N2 C11' 1.461(16) 2_666
N2 C11 1.464(5) 2_666
Pd1 N3' 1.984(16) .
Pd1 N3' 1.984(16) 2_666
Pd1 C1 2.050(3) 2_666
Pd1 N3 2.119(3) .
Pd1 N3 2.119(3) 2_666
C8 C9 1.497(7) .
C8 H8A 0.9700 .
C8 H8B 0.9700 .
C9 N3 1.485(6) .
C9 H9A 0.9700 .
C9 H9B 0.9700 .
N3 C10 1.497(5) .
N3 H3 0.9800 .
C10 C11 1.498(7) .
C10 H10A 0.9700 .
C10 H10B 0.9700 .
C11 N2 1.464(5) 2_666
C11 H11A 0.9700 .
C11 H11B 0.9700 .
C8' C9' 1.535(18) .
C8' H8'1 0.9700 .
C8' H8'2 0.9700 .
C9' N3' 1.467(17) .
C9' H9'1 0.9700 .
C9' H9'2 0.9700 .
N3' C10' 1.454(16) .
N3' H3' 0.9800 .
C10' C11' 1.494(19) .
C10' H10C 0.9700 .
C10' H10D 0.9700 .
C11' N2 1.461(16) 2_666
C11' H11C 0.9700 .
C11' H11D 0.9700 .
